data_2229111
loop_
_publ_author_name
'Asad, Mohammad'
'Oo, Chuan-Wei'
'Osman, Hasnah'
'Rosli, Mohd Mustaqim'
'Fun, Hoong-Kun'

_publ_section_title
;
 3-[5-(2,4-Dichlorophenyl)-1-phenyl-4,5-dihydro-1<i>H</i>-pyrazol-3-yl]-4-hydroxy-2<i>H</i>-chromen-2-one
;
_journal_coeditor_code IS2660
_journal_issue 2
_journal_name_full 'Acta Crystallographica Section E'
_journal_page_first o437
_journal_page_last o438
_journal_paper_doi 10.1107/S1600536811001590
_journal_volume 67
_journal_year 2011
_chemical_formula_iupac 'C24 H16 Cl2 N2 O3'
_chemical_formula_moiety 'C24 H16 Cl2 N2 O3'
_chemical_formula_sum 'C24 H16 Cl2 N2 O3'
_chemical_formula_weight 451.29
_chemical_name_systematic
3-[5-(2,4-Dichlorophenyl)-1-phenyl-4,5-dihydro-1<i>H</i>-pyrazol-3-yl]-4-hydroxy-2<i>H</i>-chromen-2-one
_space_group_IT_number 2
_symmetry_cell_setting triclinic
_symmetry_space_group_name_Hall '-P 1'
_symmetry_space_group_name_H-M 'P -1'
_atom_sites_solution_hydrogens geom
_atom_sites_solution_primary direct
_atom_sites_solution_secondary difmap
_audit_creation_method SHELXL-97
_cell_angle_alpha 87.2420(10)
_cell_angle_beta 88.8210(10)
_cell_angle_gamma 76.1810(10)
_cell_formula_units_Z 2
_cell_length_a 6.2583(2)
_cell_length_b 11.5136(5)
_cell_length_c 14.2248(5)
_cell_measurement_reflns_used 9965
_cell_measurement_temperature 100.0(10)
_cell_measurement_theta_max 32.66
_cell_measurement_theta_min 2.27
_cell_volume 994.11(6)
_computing_cell_refinement 'SAINT (Bruker, 2009)'
_computing_data_collection 'APEX2 (Bruker, 2009)'
_computing_data_reduction 'SAINT (Bruker, 2009)'
_computing_molecular_graphics 'SHELXTL (Sheldrick, 2008)'
_computing_publication_material 'SHELXTL (Sheldrick, 2008) and PLATON (Spek, 2009)'
_computing_structure_refinement 'SHELXTL (Sheldrick, 2008)'
_computing_structure_solution 'SHELXTL (Sheldrick, 2008)'
_diffrn_ambient_temperature 100.0(10)
_diffrn_measured_fraction_theta_full 0.993
_diffrn_measured_fraction_theta_max 0.993
_diffrn_measurement_device_type
;
Bruker SMART APEXII CCD area-detector
;
_diffrn_measurement_method '\f and \w'
_diffrn_radiation_monochromator graphite
_diffrn_radiation_source 'fine-focus sealed tube'
_diffrn_radiation_type MoK\a
_diffrn_radiation_wavelength 0.71073
_diffrn_reflns_av_R_equivalents 0.0200
_diffrn_reflns_av_sigmaI/netI 0.0178
_diffrn_reflns_limit_h_max 8
_diffrn_reflns_limit_h_min -8
_diffrn_reflns_limit_k_max 16
_diffrn_reflns_limit_k_min -16
_diffrn_reflns_limit_l_max 18
_diffrn_reflns_limit_l_min -20
_diffrn_reflns_number 22849
_diffrn_reflns_theta_full 29.99
_diffrn_reflns_theta_max 29.99
_diffrn_reflns_theta_min 1.82
_diffrn_standards_number 0
_exptl_absorpt_coefficient_mu 0.358
_exptl_absorpt_correction_T_max 0.9550
_exptl_absorpt_correction_T_min 0.8524
_exptl_absorpt_correction_type multi-scan
_exptl_absorpt_process_details '(SADABS; Bruker, 2009)'
_exptl_crystal_colour yellow
_exptl_crystal_density_diffrn 1.508
_exptl_crystal_density_method 'not measured'
_exptl_crystal_description block
_exptl_crystal_F_000 464
_exptl_crystal_size_max 0.46
_exptl_crystal_size_mid 0.15
_exptl_crystal_size_min 0.13
_refine_diff_density_max 1.109
_refine_diff_density_min -0.884
_refine_ls_extinction_method none
_refine_ls_goodness_of_fit_ref 1.027
_refine_ls_hydrogen_treatment mixed
_refine_ls_matrix_type full
_refine_ls_number_parameters 284
_refine_ls_number_reflns 5747
_refine_ls_number_restraints 0
_refine_ls_restrained_S_all 1.027
_refine_ls_R_factor_all 0.0428
_refine_ls_R_factor_gt 0.0382
_refine_ls_shift/su_max 0.001
_refine_ls_shift/su_mean 0.000
_refine_ls_structure_factor_coef Fsqd
_refine_ls_weighting_details 'calc w=1/[\s^2^(Fo^2^)+(0.0484P)^2^+0.7425P] where P=(Fo^2^+2Fc^2^)/3'
_refine_ls_weighting_scheme calc
_refine_ls_wR_factor_gt 0.1010
_refine_ls_wR_factor_ref 0.1055
_reflns_number_gt 5151
_reflns_number_total 5747
_reflns_threshold_expression I>2\s(I)
_cod_data_source_file is2660.cif
_cod_data_source_block I
_cod_database_code 2229111
_cod_database_fobs_code 2229111

loop_
_symmetry_equiv_pos_as_xyz
'x, y, z'
'-x, -y, -z'

loop_
_atom_site_type_symbol
_atom_site_label
_atom_site_fract_x
_atom_site_fract_y
_atom_site_fract_z
_atom_site_U_iso_or_equiv
_atom_site_adp_type
_atom_site_calc_flag
_atom_site_refinement_flags
_atom_site_occupancy
_atom_site_disorder_assembly
_atom_site_disorder_group
Cl Cl1 0.35949(7) 0.90740(4) 0.03853(2) 0.03009(10) Uani d . 1 . .
Cl Cl2 -0.14981(8) 0.62457(3) -0.06976(3) 0.03714(11) Uani d . 1 . .
O O1 0.71612(15) 0.58755(9) 0.51861(7) 0.01973(19) Uani d . 1 . .
O O2 0.72747(16) 0.66920(10) 0.37635(7) 0.0251(2) Uani d . 1 . .
O O3 0.06651(15) 0.75993(9) 0.55672(7) 0.02046(19) Uani d . 1 . .
N N1 0.07093(17) 0.86134(9) 0.39234(7) 0.0162(2) Uani d . 1 . .
N N2 -0.00154(18) 0.92564(10) 0.31061(7) 0.0192(2) Uani d . 1 . .
C C1 0.6146(2) 0.66136(11) 0.44534(9) 0.0177(2) Uani d . 1 . .
C C2 0.6117(2) 0.57587(11) 0.60307(9) 0.0173(2) Uani d . 1 . .
C C3 0.7375(2) 0.50505(11) 0.67383(10) 0.0205(2) Uani d . 1 . .
H H3A 0.8836 0.4664 0.6630 0.025 Uiso calc R 1 . .
C C4 0.6386(2) 0.49384(12) 0.76082(10) 0.0217(3) Uani d . 1 . .
H H4A 0.7202 0.4476 0.8091 0.026 Uiso calc R 1 . .
C C5 0.4182(2) 0.55092(12) 0.77721(9) 0.0218(3) Uani d . 1 . .
H H5A 0.3550 0.5431 0.8362 0.026 Uiso calc R 1 . .
C C6 0.2942(2) 0.61889(12) 0.70583(9) 0.0203(2) Uani d . 1 . .
H H6A 0.1469 0.6555 0.7164 0.024 Uiso calc R 1 . .
C C7 0.3911(2) 0.63252(11) 0.61735(9) 0.0170(2) Uani d . 1 . .
C C8 0.2763(2) 0.70665(11) 0.54083(9) 0.0164(2) Uani d . 1 . .
C C9 0.38412(19) 0.72235(11) 0.45724(8) 0.0156(2) Uani d . 1 . .
C C10 0.2732(2) 0.80047(11) 0.38073(8) 0.0153(2) Uani d . 1 . .
C C11 0.3638(2) 0.82338(11) 0.28433(9) 0.0168(2) Uani d . 1 . .
H H11A 0.4255 0.7491 0.2538 0.020 Uiso calc R 1 . .
H H11B 0.4754 0.8688 0.2875 0.020 Uiso calc R 1 . .
C C12 0.1564(2) 0.89691(11) 0.23291(8) 0.0157(2) Uani d . 1 . .
H H12A 0.1858 0.9707 0.2043 0.019 Uiso calc R 1 . .
C C13 0.07859(19) 0.82708(11) 0.15820(9) 0.0153(2) Uani d . 1 . .
C C14 -0.0757(2) 0.75932(11) 0.17822(10) 0.0199(2) Uani d . 1 . .
H H14A -0.1327 0.7566 0.2390 0.024 Uiso calc R 1 . .
C C15 -0.1455(2) 0.69604(12) 0.10939(11) 0.0248(3) Uani d . 1 . .
H H15A -0.2486 0.6514 0.1237 0.030 Uiso calc R 1 . .
C C16 -0.0596(2) 0.69996(12) 0.01883(10) 0.0244(3) Uani d . 1 . .
C C17 0.0968(2) 0.76382(12) -0.00390(10) 0.0243(3) Uani d . 1 . .
H H17A 0.1558 0.7648 -0.0644 0.029 Uiso calc R 1 . .
C C18 0.1630(2) 0.82658(12) 0.06681(9) 0.0189(2) Uani d . 1 . .
C C19 -0.2083(2) 1.00293(10) 0.30513(8) 0.0154(2) Uani d . 1 . .
C C20 -0.3406(2) 1.03064(11) 0.38552(9) 0.0177(2) Uani d . 1 . .
H H20A -0.2880 0.9997 0.4444 0.021 Uiso calc R 1 . .
C C21 -0.5506(2) 1.10448(12) 0.37687(9) 0.0201(2) Uani d . 1 . .
H H21A -0.6383 1.1216 0.4304 0.024 Uiso calc R 1 . .
C C22 -0.6326(2) 1.15338(12) 0.28987(10) 0.0212(2) Uani d . 1 . .
H H22A -0.7743 1.2018 0.2848 0.025 Uiso calc R 1 . .
C C23 -0.4991(2) 1.12856(12) 0.21073(9) 0.0207(2) Uani d . 1 . .
H H23A -0.5509 1.1623 0.1524 0.025 Uiso calc R 1 . .
C C24 -0.2890(2) 1.05397(11) 0.21745(9) 0.0186(2) Uani d . 1 . .
H H24A -0.2017 1.0379 0.1637 0.022 Uiso calc R 1 . .
H H1O3 0.016(4) 0.804(2) 0.5079(18) 0.048(6) Uiso d . 1 . .

loop_
_atom_site_aniso_label
_atom_site_aniso_U_11
_atom_site_aniso_U_22
_atom_site_aniso_U_33
_atom_site_aniso_U_12
_atom_site_aniso_U_13
_atom_site_aniso_U_23
Cl1 0.0363(2) 0.0397(2) 0.01977(16) -0.02068(16) 0.01019(13) -0.00255(13)
Cl2 0.0479(2) 0.02154(17) 0.0407(2) -0.00267(15) -0.02561(18) -0.00634(14)
O1 0.0146(4) 0.0231(4) 0.0190(4) 0.0003(3) -0.0009(3) -0.0002(3)
O2 0.0161(4) 0.0323(5) 0.0233(5) 0.0001(4) 0.0039(4) 0.0024(4)
O3 0.0141(4) 0.0267(5) 0.0172(4) 0.0011(3) 0.0017(3) 0.0027(4)
N1 0.0159(5) 0.0181(5) 0.0129(4) -0.0009(4) -0.0002(4) 0.0001(4)
N2 0.0168(5) 0.0244(5) 0.0121(5) 0.0032(4) 0.0022(4) 0.0013(4)
C1 0.0146(5) 0.0193(5) 0.0181(5) -0.0016(4) -0.0010(4) -0.0018(4)
C2 0.0175(5) 0.0167(5) 0.0172(5) -0.0027(4) -0.0019(4) -0.0023(4)
C3 0.0196(6) 0.0174(5) 0.0229(6) -0.0005(4) -0.0054(5) -0.0025(4)
C4 0.0268(6) 0.0166(5) 0.0206(6) -0.0024(5) -0.0073(5) 0.0002(4)
C5 0.0267(6) 0.0199(6) 0.0178(6) -0.0039(5) -0.0007(5) 0.0007(4)
C6 0.0196(6) 0.0206(6) 0.0190(6) -0.0022(5) 0.0004(4) 0.0011(4)
C7 0.0169(5) 0.0166(5) 0.0168(5) -0.0024(4) -0.0015(4) -0.0008(4)
C8 0.0144(5) 0.0168(5) 0.0172(5) -0.0019(4) -0.0009(4) -0.0016(4)
C9 0.0132(5) 0.0175(5) 0.0153(5) -0.0019(4) -0.0006(4) -0.0021(4)
C10 0.0140(5) 0.0170(5) 0.0147(5) -0.0033(4) 0.0003(4) -0.0024(4)
C11 0.0140(5) 0.0205(5) 0.0156(5) -0.0035(4) 0.0008(4) -0.0015(4)
C12 0.0149(5) 0.0176(5) 0.0139(5) -0.0028(4) 0.0021(4) -0.0011(4)
C13 0.0135(5) 0.0155(5) 0.0157(5) -0.0013(4) 0.0001(4) -0.0001(4)
C14 0.0157(5) 0.0183(5) 0.0249(6) -0.0031(4) 0.0022(5) 0.0005(5)
C15 0.0178(6) 0.0176(6) 0.0392(8) -0.0047(5) -0.0043(5) -0.0005(5)
C16 0.0274(7) 0.0161(5) 0.0281(7) -0.0003(5) -0.0130(5) -0.0035(5)
C17 0.0325(7) 0.0220(6) 0.0167(6) -0.0026(5) -0.0037(5) -0.0017(5)
C18 0.0207(6) 0.0201(6) 0.0162(5) -0.0055(5) 0.0006(4) 0.0003(4)
C19 0.0154(5) 0.0144(5) 0.0156(5) -0.0018(4) 0.0003(4) -0.0015(4)
C20 0.0188(6) 0.0183(5) 0.0148(5) -0.0020(4) 0.0012(4) -0.0016(4)
C21 0.0191(6) 0.0199(6) 0.0197(6) -0.0011(5) 0.0041(4) -0.0029(4)
C22 0.0176(6) 0.0195(6) 0.0240(6) 0.0010(4) 0.0001(5) -0.0018(5)
C23 0.0218(6) 0.0192(6) 0.0184(6) 0.0003(5) -0.0024(5) 0.0007(4)
C24 0.0202(6) 0.0178(5) 0.0157(5) -0.0005(4) 0.0013(4) -0.0001(4)

loop_
_atom_type_symbol
_atom_type_description
_atom_type_scat_dispersion_real
_atom_type_scat_dispersion_imag
_atom_type_scat_source
C C 0.0033 0.0016 'International Tables Vol C Tables 4.2.6.8 and 6.1.1.4'
H H 0.0000 0.0000 'International Tables Vol C Tables 4.2.6.8 and 6.1.1.4'
N N 0.0061 0.0033 'International Tables Vol C Tables 4.2.6.8 and 6.1.1.4'
O O 0.0106 0.0060 'International Tables Vol C Tables 4.2.6.8 and 6.1.1.4'
Cl Cl 0.1484 0.1585 'International Tables Vol C Tables 4.2.6.8 and 6.1.1.4'

loop_
_geom_angle_atom_site_label_1
_geom_angle_atom_site_label_2
_geom_angle_atom_site_label_3
_geom_angle_site_symmetry_1
_geom_angle_site_symmetry_3
_geom_angle
_geom_angle_publ_flag
C2 O1 C1 . . 122.30(10) ?
C8 O3 H1O3 . . 108.6(17) ?
C10 N1 N2 . . 109.48(10) ?
N1 N2 C19 . . 121.38(10) ?
N1 N2 C12 . . 112.49(10) ?
C19 N2 C12 . . 126.03(10) ?
O2 C1 O1 . . 116.12(11) ?
O2 C1 C9 . . 125.99(12) ?
O1 C1 C9 . . 117.88(11) ?
O1 C2 C3 . . 116.69(11) ?
O1 C2 C7 . . 121.53(11) ?
C3 C2 C7 . . 121.78(12) ?
C4 C3 C2 . . 118.17(12) ?
C4 C3 H3A . . 120.9 ?
C2 C3 H3A . . 120.9 ?
C3 C4 C5 . . 121.11(12) ?
C3 C4 H4A . . 119.4 ?
C5 C4 H4A . . 119.4 ?
C6 C5 C4 . . 120.11(13) ?
C6 C5 H5A . . 119.9 ?
C4 C5 H5A . . 119.9 ?
C5 C6 C7 . . 119.86(12) ?
C5 C6 H6A . . 120.1 ?
C7 C6 H6A . . 120.1 ?
C2 C7 C6 . . 118.95(11) ?
C2 C7 C8 . . 117.75(11) ?
C6 C7 C8 . . 123.25(11) ?
O3 C8 C9 . . 122.99(11) ?
O3 C8 C7 . . 116.36(11) ?
C9 C8 C7 . . 120.63(11) ?
C8 C9 C10 . . 121.34(11) ?
C8 C9 C1 . . 119.77(11) ?
C10 C9 C1 . . 118.88(11) ?
N1 C10 C9 . . 119.64(11) ?
N1 C10 C11 . . 112.43(10) ?
C9 C10 C11 . . 127.92(11) ?
C10 C11 C12 . . 102.04(9) ?
C10 C11 H11A . . 111.4 ?
C12 C11 H11A . . 111.4 ?
C10 C11 H11B . . 111.4 ?
C12 C11 H11B . . 111.4 ?
H11A C11 H11B . . 109.2 ?
N2 C12 C13 . . 112.71(10) ?
N2 C12 C11 . . 102.00(9) ?
C13 C12 C11 . . 112.55(10) ?
N2 C12 H12A . . 109.8 ?
C13 C12 H12A . . 109.8 ?
C11 C12 H12A . . 109.8 ?
C18 C13 C14 . . 117.41(12) ?
C18 C13 C12 . . 120.73(11) ?
C14 C13 C12 . . 121.85(11) ?
C15 C14 C13 . . 121.30(13) ?
C15 C14 H14A . . 119.4 ?
C13 C14 H14A . . 119.4 ?
C14 C15 C16 . . 119.24(13) ?
C14 C15 H15A . . 120.4 ?
C16 C15 H15A . . 120.4 ?
C17 C16 C15 . . 121.55(12) ?
C17 C16 Cl2 . . 118.24(12) ?
C15 C16 Cl2 . . 120.21(11) ?
C16 C17 C18 . . 117.73(13) ?
C16 C17 H17A . . 121.1 ?
C18 C17 H17A . . 121.1 ?
C17 C18 C13 . . 122.74(12) ?
C17 C18 Cl1 . . 117.93(10) ?
C13 C18 Cl1 . . 119.33(10) ?
N2 C19 C20 . . 121.34(11) ?
N2 C19 C24 . . 119.68(11) ?
C20 C19 C24 . . 118.98(11) ?
C21 C20 C19 . . 119.77(12) ?
C21 C20 H20A . . 120.1 ?
C19 C20 H20A . . 120.1 ?
C20 C21 C22 . . 121.39(12) ?
C20 C21 H21A . . 119.3 ?
C22 C21 H21A . . 119.3 ?
C23 C22 C21 . . 118.75(12) ?
C23 C22 H22A . . 120.6 ?
C21 C22 H22A . . 120.6 ?
C22 C23 C24 . . 120.94(12) ?
C22 C23 H23A . . 119.5 ?
C24 C23 H23A . . 119.5 ?
C23 C24 C19 . . 120.14(12) ?
C23 C24 H24A . . 119.9 ?
C19 C24 H24A . . 119.9 ?

loop_
_geom_bond_atom_site_label_1
_geom_bond_atom_site_label_2
_geom_bond_site_symmetry_2
_geom_bond_distance
_geom_bond_publ_flag
Cl1 C18 . 1.7408(14) ?
Cl2 C16 . 1.7402(14) ?
O1 C2 . 1.3720(16) ?
O1 C1 . 1.3770(15) ?
O2 C1 . 1.2097(16) ?
O3 C8 . 1.3294(15) ?
O3 H1O3 . 0.86(3) ?
N1 C10 . 1.3037(16) ?
N1 N2 . 1.3726(14) ?
N2 C19 . 1.3857(15) ?
N2 C12 . 1.4634(15) ?
C1 C9 . 1.4560(17) ?
C2 C3 . 1.3944(17) ?
C2 C7 . 1.3946(17) ?
C3 C4 . 1.386(2) ?
C3 H3A . 0.9300 ?
C4 C5 . 1.399(2) ?
C4 H4A . 0.9300 ?
C5 C6 . 1.3828(18) ?
C5 H5A . 0.9300 ?
C6 C7 . 1.4041(18) ?
C6 H6A . 0.9300 ?
C7 C8 . 1.4420(17) ?
C8 C9 . 1.3807(17) ?
C9 C10 . 1.4540(17) ?
C10 C11 . 1.5085(17) ?
C11 C12 . 1.5464(17) ?
C11 H11A . 0.9700 ?
C11 H11B . 0.9700 ?
C12 C13 . 1.5175(17) ?
C12 H12A . 0.9800 ?
C13 C18 . 1.3929(17) ?
C13 C14 . 1.3958(17) ?
C14 C15 . 1.385(2) ?
C14 H14A . 0.9300 ?
C15 C16 . 1.388(2) ?
C15 H15A . 0.9300 ?
C16 C17 . 1.383(2) ?
C17 C18 . 1.3911(18) ?
C17 H17A . 0.9300 ?
C19 C20 . 1.4019(17) ?
C19 C24 . 1.4033(17) ?
C20 C21 . 1.3884(18) ?
C20 H20A . 0.9300 ?
C21 C22 . 1.3904(19) ?
C21 H21A . 0.9300 ?
C22 C23 . 1.3876(19) ?
C22 H22A . 0.9300 ?
C23 C24 . 1.3907(18) ?
C23 H23A . 0.9300 ?
C24 H24A . 0.9300 ?

loop_
_geom_hbond_atom_site_label_D
_geom_hbond_atom_site_label_H
_geom_hbond_atom_site_label_A
_geom_hbond_site_symmetry_A
_geom_hbond_distance_DH
_geom_hbond_distance_HA
_geom_hbond_distance_DA
_geom_hbond_angle_DHA
_geom_hbond_publ_flag
O3 H1O3 N1 . 0.86(2) 1.80(3) 2.5655(14) 148(2) yes
C14 H14A O2 1_455 0.93 2.40 3.2747(17) 157 yes

loop_
_geom_torsion_atom_site_label_1
_geom_torsion_atom_site_label_2
_geom_torsion_atom_site_label_3
_geom_torsion_atom_site_label_4
_geom_torsion_site_symmetry_1
_geom_torsion_site_symmetry_2
_geom_torsion_site_symmetry_3
_geom_torsion_site_symmetry_4
_geom_torsion
_geom_torsion_publ_flag
C10 N1 N2 C19 . . . . -176.79(11) ?
C10 N1 N2 C12 . . . . 6.61(15) ?
C2 O1 C1 O2 . . . . 176.03(12) ?
C2 O1 C1 C9 . . . . -4.01(17) ?
C1 O1 C2 C3 . . . . -175.51(11) ?
C1 O1 C2 C7 . . . . 4.23(18) ?
O1 C2 C3 C4 . . . . 178.39(11) ?
C7 C2 C3 C4 . . . . -1.36(19) ?
C2 C3 C4 C5 . . . . 0.6(2) ?
C3 C4 C5 C6 . . . . 0.7(2) ?
C4 C5 C6 C7 . . . . -1.3(2) ?
O1 C2 C7 C6 . . . . -178.93(12) ?
C3 C2 C7 C6 . . . . 0.81(19) ?
O1 C2 C7 C8 . . . . -1.45(18) ?
C3 C2 C7 C8 . . . . 178.28(11) ?
C5 C6 C7 C2 . . . . 0.53(19) ?
C5 C6 C7 C8 . . . . -176.79(12) ?
C2 C7 C8 O3 . . . . -179.67(11) ?
C6 C7 C8 O3 . . . . -2.31(18) ?
C2 C7 C8 C9 . . . . -1.31(18) ?
C6 C7 C8 C9 . . . . 176.04(12) ?
O3 C8 C9 C10 . . . . 0.68(19) ?
C7 C8 C9 C10 . . . . -177.57(11) ?
O3 C8 C9 C1 . . . . 179.66(11) ?
C7 C8 C9 C1 . . . . 1.41(18) ?
O2 C1 C9 C8 . . . . -178.87(13) ?
O1 C1 C9 C8 . . . . 1.18(18) ?
O2 C1 C9 C10 . . . . 0.1(2) ?
O1 C1 C9 C10 . . . . -179.82(11) ?
N2 N1 C10 C9 . . . . -178.26(11) ?
N2 N1 C10 C11 . . . . 2.11(14) ?
C8 C9 C10 N1 . . . . 3.12(18) ?
C1 C9 C10 N1 . . . . -175.87(11) ?
C8 C9 C10 C11 . . . . -177.31(12) ?
C1 C9 C10 C11 . . . . 3.70(19) ?
N1 C10 C11 C12 . . . . -9.10(13) ?
C9 C10 C11 C12 . . . . 171.31(12) ?
N1 N2 C12 C13 . . . . 109.17(12) ?
C19 N2 C12 C13 . . . . -67.25(16) ?
N1 N2 C12 C11 . . . . -11.76(13) ?
C19 N2 C12 C11 . . . . 171.82(12) ?
C10 C11 C12 N2 . . . . 11.62(12) ?
C10 C11 C12 C13 . . . . -109.42(11) ?
N2 C12 C13 C18 . . . . 157.95(11) ?
C11 C12 C13 C18 . . . . -87.35(14) ?
N2 C12 C13 C14 . . . . -23.34(16) ?
C11 C12 C13 C14 . . . . 91.36(14) ?
C18 C13 C14 C15 . . . . -1.30(19) ?
C12 C13 C14 C15 . . . . 179.95(11) ?
C13 C14 C15 C16 . . . . 0.2(2) ?
C14 C15 C16 C17 . . . . 1.2(2) ?
C14 C15 C16 Cl2 . . . . -178.28(10) ?
C15 C16 C17 C18 . . . . -1.3(2) ?
Cl2 C16 C17 C18 . . . . 178.16(10) ?
C16 C17 C18 C13 . . . . 0.1(2) ?
C16 C17 C18 Cl1 . . . . -179.87(10) ?
C14 C13 C18 C17 . . . . 1.17(19) ?
C12 C13 C18 C17 . . . . 179.93(12) ?
C14 C13 C18 Cl1 . . . . -178.87(9) ?
C12 C13 C18 Cl1 . . . . -0.10(16) ?
N1 N2 C19 C20 . . . . 8.45(19) ?
C12 N2 C19 C20 . . . . -175.43(12) ?
N1 N2 C19 C24 . . . . -170.94(11) ?
C12 N2 C19 C24 . . . . 5.18(19) ?
N2 C19 C20 C21 . . . . -177.32(12) ?
C24 C19 C20 C21 . . . . 2.08(18) ?
C19 C20 C21 C22 . . . . -0.9(2) ?
C20 C21 C22 C23 . . . . -0.9(2) ?
C21 C22 C23 C24 . . . . 1.5(2) ?
C22 C23 C24 C19 . . . . -0.3(2) ?
N2 C19 C24 C23 . . . . 177.91(12) ?
C20 C19 C24 C23 . . . . -1.49(19) ?
